data_7130108
loop_
_publ_author_name
'Yan, Huan'
'Xu, Gaochen'
'Gu, Meng'
'Zhang, Sai'
'Wu, Qinghuan'
'Meng, Jingjing'
'Zhu, Ning'
'Fang, Zheng'
'Duan, Jindian'
'Guo, Kai'

_publ_section_title
;
 Copper-catalyzed [4 + 2] oxidative annulation of \a,\b-unsaturated
 ketoxime acetates with ethyl trifluoropyruvate
;
_journal_name_full 'Chemical Communications'
_journal_paper_doi 10.1039/D2CC01573K
_journal_year 2022
_chemical_formula_moiety 'C16 H14 F3 N O5'
_chemical_formula_sum 'C16 H14 F3 N O5'
_chemical_formula_weight 357.28
_space_group_crystal_system triclinic
_space_group_IT_number 2
_space_group_name_Hall '-P 1'
_space_group_name_H-M_alt 'P -1'
_atom_sites_solution_hydrogens geom
_atom_sites_solution_primary dual
_audit_creation_date 2021-05-17
_audit_creation_method
;
Olex2 1.2
(compiled 2018.05.29 svn.r3508 for OlexSys, GUI svn.r5506)
;
_audit_update_record
;
2022-01-10 deposited with the CCDC.	2022-05-18 downloaded from the CCDC.
;
_cell_angle_alpha 85.1240(10)
_cell_angle_beta 79.5830(10)
_cell_angle_gamma 67.9670(10)
_cell_formula_units_Z 6
_cell_length_a 12.9185(2)
_cell_length_b 14.1732(2)
_cell_length_c 14.4149(2)
_cell_measurement_reflns_used 9867
_cell_measurement_temperature 173(2)
_cell_measurement_theta_max 54.92
_cell_measurement_theta_min 2.93
_cell_volume 2405.81(6)
_computing_cell_refinement 'SAINT v8.37A (Bruker, 2015)'
_computing_data_reduction 'SAINT v8.37A (Bruker, 2015)'
_computing_molecular_graphics 'Olex2 (Dolomanov et al., 2009)'
_computing_publication_material 'Olex2 (Dolomanov et al., 2009)'
_computing_structure_refinement 'ShelXL (Sheldrick, 2015)'
_computing_structure_solution 'ShelXT (Sheldrick, 2015)'
_diffrn_ambient_temperature 172.99
_diffrn_measured_fraction_theta_full 0.989
_diffrn_measured_fraction_theta_max 0.989
_diffrn_measurement_device_type 'Bruker D8 Venture'
_diffrn_measurement_method '\f and \w scans'
_diffrn_radiation_type GaK\a
_diffrn_radiation_wavelength 1.34139
_diffrn_reflns_av_R_equivalents 0.0311
_diffrn_reflns_av_unetI/netI 0.0312
_diffrn_reflns_Laue_measured_fraction_full 0.989
_diffrn_reflns_Laue_measured_fraction_max 0.989
_diffrn_reflns_limit_h_max 15
_diffrn_reflns_limit_h_min -15
_diffrn_reflns_limit_k_max 16
_diffrn_reflns_limit_k_min -17
_diffrn_reflns_limit_l_max 17
_diffrn_reflns_limit_l_min -15
_diffrn_reflns_number 31488
_diffrn_reflns_point_group_measured_fraction_full 0.989
_diffrn_reflns_point_group_measured_fraction_max 0.989
_diffrn_reflns_theta_full 53.594
_diffrn_reflns_theta_max 54.928
_diffrn_reflns_theta_min 2.927
_diffrn_standards_number 0
_exptl_absorpt_coefficient_mu 0.740
_exptl_absorpt_correction_T_max 0.7508
_exptl_absorpt_correction_T_min 0.6553
_exptl_absorpt_correction_type multi-scan
_exptl_absorpt_process_details
'SADABS-2016/2 (Bruker,2016/2) was used for absorption correction. wR2(int) was 0.0903 before and 0.0472 after correction. The Ratio of minimum to maximum transmission is 0.8728. The \l/2 correction factor is Not present.'
_exptl_crystal_colour colourless
_exptl_crystal_density_diffrn 1.480
_exptl_crystal_description block
_exptl_crystal_F_000 1104
_exptl_crystal_size_max 0.05
_exptl_crystal_size_mid 0.03
_exptl_crystal_size_min 0.03
_refine_diff_density_max 0.287
_refine_diff_density_min -0.218
_refine_diff_density_rms 0.036
_refine_ls_extinction_method none
_refine_ls_goodness_of_fit_ref 1.026
_refine_ls_hydrogen_treatment constr
_refine_ls_matrix_type full
_refine_ls_number_parameters 682
_refine_ls_number_reflns 9074
_refine_ls_number_restraints 0
_refine_ls_restrained_S_all 1.026
_refine_ls_R_factor_all 0.0367
_refine_ls_R_factor_gt 0.0345
_refine_ls_shift/su_max 0.008
_refine_ls_shift/su_mean 0.001
_refine_ls_structure_factor_coef Fsqd
_refine_ls_weighting_details 'w=1/[\s^2^(Fo^2^)+(0.0442P)^2^+0.7232P] where P=(Fo^2^+2Fc^2^)/3'
_refine_ls_weighting_scheme calc
_refine_ls_wR_factor_gt 0.0914
_refine_ls_wR_factor_ref 0.0935
_reflns_Friedel_coverage 0.000
_reflns_number_gt 8437
_reflns_number_total 9074
_reflns_threshold_expression 'I > 2\s(I)'
_cod_data_source_file d2cc01573k2.cif
_cod_data_source_block 2105130246_0m
_cod_database_code 7130108
_shelx_shelxl_version_number 2016/6
_shelx_space_group_comment
;
The symmetry employed for this shelxl refinement is uniquely defined
by the following loop, which should always be used as a source of
symmetry information in preference to the above space-group names.
They are only intended as comments.
;
_shelx_estimated_absorpt_t_max 0.978
_shelx_estimated_absorpt_t_min 0.964
_olex2_refinement_description
;
1. Fixed Uiso
 At 1.2 times of:
  All C(H) groups, All C(H,H) groups
 At 1.5 times of:
  All C(H,H,H) groups
2.a Secondary CH2 refined with riding coordinates:
 C15(H15A,H15B), C31(H31A,H31B), C47(H47A,H47B)
2.b Aromatic/amide H refined with riding coordinates:
 C6(H6), C9(H9), C10(H10), C11(H11), C12(H12), C13(H13), C22(H22), C25(H25),
 C26(H26), C27(H27), C28(H28), C29(H29), C38(H38), C41(H41), C42(H42), C43(H43),
  C44(H44), C45(H45)
2.c Idealised Me refined as rotating group:
 C5(H5A,H5B,H5C), C16(H16A,H16B,H16C), C21(H21A,H21B,H21C), C32(H32A,H32B,
 H32C), C37(H37A,H37B,H37C), C48(H48A,H48B,H48C)
;
_olex2_submission_special_instructions 'No special instructions were received'

loop_
_space_group_symop_operation_xyz
'x, y, z'
'-x, -y, -z'

loop_
_atom_site_label
_atom_site_type_symbol
_atom_site_fract_x
_atom_site_fract_y
_atom_site_fract_z
_atom_site_U_iso_or_equiv
_atom_site_adp_type
_atom_site_occupancy
_atom_site_site_symmetry_order
_atom_site_calc_flag
_atom_site_refinement_flags_posn
_atom_site_refinement_flags_adp
_atom_site_refinement_flags_occupancy
_atom_site_disorder_assembly
_atom_site_disorder_group
F1 F 0.43543(7) 0.55869(6) 0.10998(5) 0.04032(19) Uani 1 1 d . . . . .
F2 F 0.61554(7) 0.48930(6) 0.10300(5) 0.04316(19) Uani 1 1 d . . . . .
F3 F 0.51309(8) 0.39728(6) 0.13364(5) 0.0429(2) Uani 1 1 d . . . . .
O1 O 0.60347(7) 0.42452(6) 0.28167(6) 0.02699(18) Uani 1 1 d . . . . .
O2 O 0.71247(7) 0.26289(6) 0.37488(6) 0.03169(19) Uani 1 1 d . . . . .
O3 O 0.69473(8) 0.35167(6) 0.50281(6) 0.0332(2) Uani 1 1 d . . . . .
O4 O 0.30598(7) 0.54615(7) 0.28335(7) 0.0348(2) Uani 1 1 d . . . . .
O5 O 0.40842(8) 0.41567(7) 0.36810(6) 0.0367(2) Uani 1 1 d . . . . .
N1 N 0.49490(8) 0.60602(7) 0.26927(7) 0.0248(2) Uani 1 1 d . . . . .
C1 C 0.51719(11) 0.48750(9) 0.14878(8) 0.0306(3) Uani 1 1 d . . . . .
C2 C 0.50508(10) 0.50305(8) 0.25514(8) 0.0248(2) Uani 1 1 d . . . . .
C3 C 0.62025(9) 0.44000(8) 0.36922(8) 0.0231(2) Uani 1 1 d . . . . .
C4 C 0.68029(9) 0.34715(8) 0.42330(8) 0.0246(2) Uani 1 1 d . . . . .
C5 C 0.76787(12) 0.16941(9) 0.42540(10) 0.0380(3) Uani 1 1 d . . . . .
H5A H 0.786566 0.111060 0.385129 0.057 Uiso 1 1 calc GR . . . .
H5B H 0.717004 0.163222 0.482900 0.057 Uiso 1 1 calc GR . . . .
H5C H 0.837403 0.170907 0.442252 0.057 Uiso 1 1 calc GR . . . .
C6 C 0.58389(9) 0.53283(8) 0.40424(8) 0.0237(2) Uani 1 1 d . . . . .
H6 H 0.592788 0.542774 0.466240 0.028 Uiso 1 1 calc R . . . .
C7 C 0.52979(9) 0.61886(8) 0.34388(8) 0.0225(2) Uani 1 1 d . . . . .
C8 C 0.51370(9) 0.72345(8) 0.36825(8) 0.0233(2) Uani 1 1 d . . . . .
C9 C 0.55305(11) 0.74155(9) 0.44613(8) 0.0296(3) Uani 1 1 d . . . . .
H9 H 0.595982 0.686016 0.482065 0.035 Uiso 1 1 calc R . . . .
C10 C 0.52959(12) 0.84065(10) 0.47127(9) 0.0350(3) Uani 1 1 d . . . . .
H10 H 0.555823 0.852724 0.524902 0.042 Uiso 1 1 calc R . . . .
C11 C 0.46839(12) 0.92188(9) 0.41888(10) 0.0354(3) Uani 1 1 d . . . . .
H11 H 0.451715 0.989619 0.436889 0.043 Uiso 1 1 calc R . . . .
C12 C 0.43143(12) 0.90431(9) 0.34011(10) 0.0358(3) Uani 1 1 d . . . . .
H12 H 0.390651 0.960051 0.303191 0.043 Uiso 1 1 calc R . . . .
C13 C 0.45371(10) 0.80585(9) 0.31503(9) 0.0295(3) Uani 1 1 d . . . . .
H13 H 0.427857 0.794275 0.260977 0.035 Uiso 1 1 calc R . . . .
C14 C 0.40030(10) 0.48217(8) 0.30952(8) 0.0255(2) Uani 1 1 d . . . . .
C15 C 0.20187(11) 0.53104(11) 0.32858(11) 0.0433(3) Uani 1 1 d . . . . .
H15A H 0.135506 0.591665 0.316412 0.052 Uiso 1 1 calc R . . . .
H15B H 0.200558 0.523442 0.397646 0.052 Uiso 1 1 calc R . . . .
C16 C 0.19405(14) 0.43914(14) 0.29226(13) 0.0547(4) Uani 1 1 d . . . . .
H16A H 0.208468 0.441007 0.223134 0.082 Uiso 1 1 calc GR . . . .
H16B H 0.118157 0.438020 0.314236 0.082 Uiso 1 1 calc GR . . . .
H16C H 0.250388 0.377871 0.315491 0.082 Uiso 1 1 calc GR . . . .
F4 F 0.29073(7) 0.08921(6) 1.18425(5) 0.0464(2) Uani 1 1 d . . . . .
F5 F 0.11063(8) 0.15128(8) 1.22041(5) 0.0544(2) Uani 1 1 d . . . . .
F6 F 0.20255(9) 0.25085(7) 1.18164(6) 0.0566(3) Uani 1 1 d . . . . .
O6 O 0.07995(7) 0.24069(6) 1.05187(6) 0.02949(19) Uani 1 1 d . . . . .
O7 O -0.06717(8) 0.40784(7) 0.99823(7) 0.0392(2) Uani 1 1 d . . . . .
O8 O -0.07103(9) 0.34178(7) 0.86357(7) 0.0468(3) Uani 1 1 d . . . . .
O9 O 0.38085(7) 0.12474(7) 1.00378(7) 0.0355(2) Uani 1 1 d . . . . .
O10 O 0.25678(8) 0.25612(7) 0.93479(6) 0.0354(2) Uani 1 1 d . . . . .
N2 N 0.19309(8) 0.05949(7) 1.03924(7) 0.0264(2) Uani 1 1 d . . . . .
C17 C 0.19773(11) 0.16248(10) 1.16278(9) 0.0353(3) Uani 1 1 d . . . . .
C18 C 0.18563(10) 0.15998(9) 1.05903(8) 0.0265(2) Uani 1 1 d . . . . .
C19 C 0.03966(10) 0.23470(9) 0.97232(8) 0.0263(2) Uani 1 1 d . . . . .
C20 C -0.03905(10) 0.33330(9) 0.93817(9) 0.0302(3) Uani 1 1 d . . . . .
C21 C -0.14223(14) 0.50642(11) 0.96885(12) 0.0506(4) Uani 1 1 d . . . . .
H21A H -0.103149 0.531412 0.913346 0.076 Uiso 1 1 calc GR . . . .
H21B H -0.164396 0.554558 1.020309 0.076 Uiso 1 1 calc GR . . . .
H21C H -0.209881 0.499906 0.953031 0.076 Uiso 1 1 calc GR . . . .
C22 C 0.06872(10) 0.14728(9) 0.92893(8) 0.0266(2) Uani 1 1 d . . . . .
H22 H 0.043776 0.145030 0.871358 0.032 Uiso 1 1 calc R . . . .
C23 C 0.14042(9) 0.05460(9) 0.97276(8) 0.0250(2) Uani 1 1 d . . . . .
C24 C 0.15375(10) -0.04713(9) 0.94246(8) 0.0265(2) Uani 1 1 d . . . . .
C25 C 0.10852(11) -0.05935(10) 0.86568(9) 0.0331(3) Uani 1 1 d . . . . .
H25 H 0.062667 -0.001222 0.834233 0.040 Uiso 1 1 calc R . . . .
C26 C 0.13019(12) -0.15615(11) 0.83488(10) 0.0386(3) Uani 1 1 d . . . . .
H26 H 0.100154 -0.163792 0.781720 0.046 Uiso 1 1 calc R . . . .
C27 C 0.19486(11) -0.24116(10) 0.88078(10) 0.0388(3) Uani 1 1 d . . . . .
H27 H 0.209744 -0.307166 0.859134 0.047 Uiso 1 1 calc R . . . .
C28 C 0.23818(12) -0.23005(10) 0.95872(10) 0.0377(3) Uani 1 1 d . . . . .
H28 H 0.281632 -0.288540 0.991275 0.045 Uiso 1 1 calc R . . . .
C29 C 0.21814(11) -0.13392(9) 0.98904(9) 0.0315(3) Uani 1 1 d . . . . .
H29 H 0.248534 -0.126800 1.042172 0.038 Uiso 1 1 calc R . . . .
C30 C 0.27902(10) 0.18718(8) 0.99143(8) 0.0270(2) Uani 1 1 d . . . . .
C31 C 0.47540(12) 0.14173(11) 0.94111(11) 0.0437(3) Uani 1 1 d . . . . .
H31A H 0.459493 0.152246 0.875577 0.052 Uiso 1 1 calc R . . . .
H31B H 0.545168 0.080702 0.942649 0.052 Uiso 1 1 calc R . . . .
C32 C 0.49365(13) 0.23265(13) 0.97020(13) 0.0546(4) Uani 1 1 d . . . . .
H32A H 0.558535 0.241045 0.928353 0.082 Uiso 1 1 calc GR . . . .
H32B H 0.508492 0.222698 1.035332 0.082 Uiso 1 1 calc GR . . . .
H32C H 0.425861 0.293637 0.965934 0.082 Uiso 1 1 calc GR . . . .
F7 F 0.06095(7) 0.19348(6) 0.42848(5) 0.0438(2) Uani 1 1 d . . . . .
F8 F 0.16751(8) 0.03885(6) 0.45325(5) 0.0447(2) Uani 1 1 d . . . . .
F9 F 0.24086(7) 0.15252(7) 0.41576(5) 0.0463(2) Uani 1 1 d . . . . .
O11 O 0.23795(7) 0.08580(6) 0.60013(6) 0.02833(18) Uani 1 1 d . . . . .
O12 O 0.36631(8) -0.06328(6) 0.69268(6) 0.0336(2) Uani 1 1 d . . . . .
O13 O 0.34820(8) 0.03504(7) 0.81385(6) 0.0366(2) Uani 1 1 d . . . . .
O14 O -0.06160(7) 0.20947(6) 0.62024(6) 0.0331(2) Uani 1 1 d . . . . .
O15 O 0.04673(8) 0.05271(7) 0.66318(8) 0.0463(3) Uani 1 1 d . . . . .
N3 N 0.12236(8) 0.26361(7) 0.57731(7) 0.0278(2) Uani 1 1 d . . . . .
C33 C 0.15228(11) 0.13562(9) 0.46538(9) 0.0323(3) Uani 1 1 d . . . . .
C34 C 0.13753(10) 0.15857(9) 0.57040(8) 0.0271(2) Uani 1 1 d . . . . .
C35 C 0.25546(10) 0.11052(9) 0.68398(8) 0.0259(2) Uani 1 1 d . . . . .
C36 C 0.32873(10) 0.02385(9) 0.73789(8) 0.0272(2) Uani 1 1 d . . . . .
C37 C 0.43442(13) -0.15178(10) 0.74227(11) 0.0437(3) Uani 1 1 d . . . . .
H37A H 0.455755 -0.212506 0.704519 0.066 Uiso 1 1 calc GR . . . .
H37B H 0.390659 -0.160255 0.803272 0.066 Uiso 1 1 calc GR . . . .
H37C H 0.502842 -0.142337 0.752526 0.066 Uiso 1 1 calc GR . . . .
C38 C 0.21289(10) 0.20615(9) 0.71378(8) 0.0276(2) Uani 1 1 d . . . . .
H38 H 0.219567 0.221973 0.774631 0.033 Uiso 1 1 calc R . . . .
C39 C 0.15552(10) 0.28563(9) 0.64893(8) 0.0262(2) Uani 1 1 d . . . . .
C40 C 0.13834(10) 0.39364(9) 0.66158(8) 0.0268(2) Uani 1 1 d . . . . .
C41 C 0.11126(11) 0.46307(9) 0.58696(9) 0.0320(3) Uani 1 1 d . . . . .
H41 H 0.107494 0.440114 0.528077 0.038 Uiso 1 1 calc R . . . .
C42 C 0.08982(11) 0.56505(10) 0.59793(10) 0.0354(3) Uani 1 1 d . . . . .
H42 H 0.071834 0.611637 0.546549 0.042 Uiso 1 1 calc R . . . .
C43 C 0.09450(11) 0.59937(10) 0.68348(10) 0.0356(3) Uani 1 1 d . . . . .
H43 H 0.078498 0.669604 0.691289 0.043 Uiso 1 1 calc R . . . .
C44 C 0.12253(13) 0.53111(10) 0.75754(10) 0.0394(3) Uani 1 1 d . . . . .
H44 H 0.126148 0.554529 0.816257 0.047 Uiso 1 1 calc R . . . .
C45 C 0.14541(12) 0.42865(10) 0.74667(9) 0.0358(3) Uani 1 1 d . . . . .
H45 H 0.166045 0.382041 0.797590 0.043 Uiso 1 1 calc R . . . .
C46 C 0.03497(10) 0.13336(9) 0.62463(8) 0.0282(2) Uani 1 1 d . . . . .
C47 C -0.16480(11) 0.19082(11) 0.66284(9) 0.0364(3) Uani 1 1 d . . . . .
H47A H -0.158354 0.123004 0.644075 0.044 Uiso 1 1 calc R . . . .
H47B H -0.230655 0.242462 0.638464 0.044 Uiso 1 1 calc R . . . .
C48 C -0.18440(12) 0.19514(13) 0.76836(10) 0.0445(3) Uani 1 1 d . . . . .
H48A H -0.179216 0.257852 0.787181 0.067 Uiso 1 1 calc GR . . . .
H48B H -0.127001 0.136151 0.793480 0.067 Uiso 1 1 calc GR . . . .
H48C H -0.259781 0.194229 0.793400 0.067 Uiso 1 1 calc GR . . . .

loop_
_atom_site_aniso_label
_atom_site_aniso_U_11
_atom_site_aniso_U_22
_atom_site_aniso_U_33
_atom_site_aniso_U_23
_atom_site_aniso_U_13
_atom_site_aniso_U_12
F1 0.0518(5) 0.0399(4) 0.0273(4) 0.0035(3) -0.0177(3) -0.0102(4)
F2 0.0465(5) 0.0524(5) 0.0281(4) -0.0024(3) 0.0014(3) -0.0185(4)
F3 0.0668(5) 0.0336(4) 0.0330(4) -0.0084(3) -0.0131(4) -0.0197(4)
O1 0.0316(4) 0.0215(4) 0.0249(4) -0.0027(3) -0.0090(3) -0.0040(3)
O2 0.0397(5) 0.0191(4) 0.0328(5) -0.0012(3) -0.0118(4) -0.0040(3)
O3 0.0428(5) 0.0265(4) 0.0291(5) 0.0018(3) -0.0139(4) -0.0081(4)
O4 0.0295(4) 0.0300(4) 0.0424(5) 0.0056(4) -0.0071(4) -0.0088(4)
O5 0.0441(5) 0.0379(5) 0.0348(5) 0.0120(4) -0.0146(4) -0.0215(4)
N1 0.0303(5) 0.0208(5) 0.0242(5) 0.0004(4) -0.0067(4) -0.0093(4)
C1 0.0393(7) 0.0269(6) 0.0252(6) -0.0012(5) -0.0078(5) -0.0104(5)
C2 0.0305(6) 0.0193(5) 0.0237(6) 0.0011(4) -0.0092(4) -0.0064(4)
C3 0.0241(5) 0.0237(5) 0.0220(5) 0.0003(4) -0.0050(4) -0.0088(4)
C4 0.0234(5) 0.0226(5) 0.0277(6) -0.0001(4) -0.0042(4) -0.0082(4)
C5 0.0463(8) 0.0192(6) 0.0449(8) 0.0033(5) -0.0172(6) -0.0041(5)
C6 0.0270(6) 0.0227(5) 0.0222(5) 0.0006(4) -0.0061(4) -0.0094(4)
C7 0.0230(5) 0.0218(5) 0.0219(5) -0.0004(4) -0.0015(4) -0.0084(4)
C8 0.0241(5) 0.0218(5) 0.0243(5) -0.0005(4) -0.0011(4) -0.0100(4)
C9 0.0388(7) 0.0250(6) 0.0283(6) 0.0025(5) -0.0107(5) -0.0137(5)
C10 0.0478(8) 0.0295(6) 0.0331(7) -0.0031(5) -0.0102(6) -0.0180(6)
C11 0.0433(7) 0.0218(6) 0.0430(7) -0.0049(5) -0.0053(6) -0.0138(5)
C12 0.0412(7) 0.0220(6) 0.0432(7) 0.0049(5) -0.0131(6) -0.0086(5)
C13 0.0354(6) 0.0254(6) 0.0296(6) 0.0025(5) -0.0105(5) -0.0117(5)
C14 0.0338(6) 0.0218(5) 0.0234(5) -0.0031(4) -0.0082(5) -0.0108(5)
C15 0.0288(7) 0.0418(8) 0.0549(9) -0.0015(6) 0.0011(6) -0.0113(6)
C16 0.0435(8) 0.0677(11) 0.0640(10) -0.0077(8) -0.0106(7) -0.0308(8)
F4 0.0487(5) 0.0517(5) 0.0330(4) 0.0037(3) -0.0213(4) -0.0060(4)
F5 0.0518(5) 0.0846(7) 0.0238(4) -0.0028(4) -0.0020(3) -0.0231(5)
F6 0.0852(7) 0.0452(5) 0.0466(5) -0.0116(4) -0.0315(5) -0.0203(5)
O6 0.0290(4) 0.0304(4) 0.0260(4) -0.0060(3) -0.0084(3) -0.0044(3)
O7 0.0450(5) 0.0264(4) 0.0403(5) -0.0019(4) -0.0141(4) -0.0030(4)
O8 0.0606(6) 0.0367(5) 0.0464(6) 0.0047(4) -0.0321(5) -0.0122(5)
O9 0.0275(4) 0.0309(4) 0.0444(5) 0.0058(4) -0.0060(4) -0.0078(4)
O10 0.0394(5) 0.0324(5) 0.0383(5) 0.0081(4) -0.0139(4) -0.0160(4)
N2 0.0288(5) 0.0269(5) 0.0235(5) -0.0001(4) -0.0046(4) -0.0102(4)
C17 0.0396(7) 0.0375(7) 0.0282(6) -0.0026(5) -0.0115(5) -0.0102(6)
C18 0.0280(6) 0.0255(6) 0.0245(6) -0.0009(4) -0.0084(4) -0.0060(5)
C19 0.0251(6) 0.0310(6) 0.0236(5) -0.0005(4) -0.0051(4) -0.0106(5)
C20 0.0306(6) 0.0297(6) 0.0326(6) 0.0017(5) -0.0091(5) -0.0123(5)
C21 0.0556(9) 0.0273(7) 0.0600(10) 0.0013(6) -0.0196(8) -0.0007(6)
C22 0.0283(6) 0.0300(6) 0.0226(5) 0.0007(4) -0.0065(4) -0.0112(5)
C23 0.0252(5) 0.0293(6) 0.0202(5) -0.0010(4) 0.0002(4) -0.0113(5)
C24 0.0249(6) 0.0296(6) 0.0248(6) -0.0025(5) 0.0012(4) -0.0120(5)
C25 0.0344(6) 0.0341(7) 0.0320(6) -0.0039(5) -0.0063(5) -0.0127(5)
C26 0.0387(7) 0.0431(8) 0.0379(7) -0.0130(6) -0.0024(6) -0.0183(6)
C27 0.0365(7) 0.0327(7) 0.0478(8) -0.0122(6) 0.0051(6) -0.0165(6)
C28 0.0367(7) 0.0291(6) 0.0448(8) 0.0000(5) -0.0019(6) -0.0117(5)
C29 0.0329(6) 0.0308(6) 0.0305(6) -0.0003(5) -0.0030(5) -0.0123(5)
C30 0.0313(6) 0.0237(6) 0.0283(6) -0.0037(5) -0.0092(5) -0.0101(5)
C31 0.0305(7) 0.0406(8) 0.0549(9) 0.0019(6) 0.0016(6) -0.0120(6)
C32 0.0395(8) 0.0575(10) 0.0746(11) 0.0012(8) -0.0131(8) -0.0255(7)
F7 0.0511(5) 0.0410(4) 0.0294(4) -0.0021(3) -0.0182(3) 0.0000(4)
F8 0.0670(5) 0.0288(4) 0.0354(4) -0.0078(3) -0.0157(4) -0.0094(4)
F9 0.0525(5) 0.0543(5) 0.0283(4) -0.0025(3) 0.0017(3) -0.0185(4)
O11 0.0307(4) 0.0243(4) 0.0252(4) -0.0028(3) -0.0081(3) -0.0026(3)
O12 0.0391(5) 0.0246(4) 0.0319(5) 0.0017(3) -0.0103(4) -0.0043(4)
O13 0.0443(5) 0.0356(5) 0.0288(5) 0.0022(4) -0.0133(4) -0.0105(4)
O14 0.0304(4) 0.0301(4) 0.0343(5) 0.0037(4) -0.0075(4) -0.0062(4)
O15 0.0409(5) 0.0297(5) 0.0603(6) 0.0127(4) -0.0055(5) -0.0081(4)
N3 0.0327(5) 0.0225(5) 0.0256(5) 0.0001(4) -0.0059(4) -0.0067(4)
C33 0.0399(7) 0.0256(6) 0.0265(6) -0.0012(5) -0.0090(5) -0.0047(5)
C34 0.0317(6) 0.0218(5) 0.0245(6) 0.0004(4) -0.0090(5) -0.0041(5)
C35 0.0276(6) 0.0285(6) 0.0207(5) 0.0003(4) -0.0034(4) -0.0097(5)
C36 0.0263(6) 0.0279(6) 0.0261(6) 0.0018(5) -0.0028(5) -0.0097(5)
C37 0.0484(8) 0.0282(7) 0.0455(8) 0.0075(6) -0.0159(6) -0.0019(6)
C38 0.0333(6) 0.0266(6) 0.0214(5) 0.0008(4) -0.0041(5) -0.0100(5)
C39 0.0280(6) 0.0261(6) 0.0217(5) -0.0008(4) -0.0003(4) -0.0083(5)
C40 0.0269(6) 0.0246(6) 0.0271(6) -0.0013(4) -0.0018(4) -0.0086(5)
C41 0.0368(7) 0.0289(6) 0.0292(6) 0.0001(5) -0.0062(5) -0.0105(5)
C42 0.0390(7) 0.0265(6) 0.0388(7) 0.0039(5) -0.0061(5) -0.0108(5)
C43 0.0351(7) 0.0257(6) 0.0463(8) -0.0039(5) -0.0014(6) -0.0130(5)
C44 0.0523(8) 0.0358(7) 0.0342(7) -0.0072(5) -0.0057(6) -0.0200(6)
C45 0.0478(8) 0.0311(6) 0.0294(6) 0.0001(5) -0.0073(5) -0.0154(6)
C46 0.0341(6) 0.0234(6) 0.0258(6) -0.0013(4) -0.0091(5) -0.0068(5)
C47 0.0309(6) 0.0452(7) 0.0350(7) 0.0036(6) -0.0120(5) -0.0137(6)
C48 0.0359(7) 0.0628(9) 0.0345(7) 0.0012(6) -0.0070(6) -0.0177(7)

loop_
_atom_type_symbol
_atom_type_description
_atom_type_scat_dispersion_real
_atom_type_scat_dispersion_imag
_atom_type_scat_source
C C 0.0148 0.0070 'International Tables Vol C Tables 4.2.6.8 and 6.1.1.4'
H H 0.0000 0.0000 'International Tables Vol C Tables 4.2.6.8 and 6.1.1.4'
F F 0.0599 0.0411 'International Tables Vol C Tables 4.2.6.8 and 6.1.1.4'
N N 0.0253 0.0136 'International Tables Vol C Tables 4.2.6.8 and 6.1.1.4'
O O 0.0412 0.0250 'International Tables Vol C Tables 4.2.6.8 and 6.1.1.4'

loop_
_geom_angle_atom_site_label_1
_geom_angle_atom_site_label_2
_geom_angle_atom_site_label_3
_geom_angle
_geom_angle_site_symmetry_1
_geom_angle_site_symmetry_3
_geom_angle_publ_flag
C3 O1 C2 111.65(8) . . ?
C4 O2 C5 115.02(9) . . ?
C14 O4 C15 115.94(10) . . ?
C7 N1 C2 115.13(9) . . ?
F1 C1 F2 107.68(10) . . ?
F1 C1 F3 107.57(10) . . ?
F1 C1 C2 112.20(10) . . ?
F2 C1 F3 107.62(10) . . ?
F2 C1 C2 111.19(10) . . ?
F3 C1 C2 110.38(10) . . ?
O1 C2 N1 115.76(9) . . ?
O1 C2 C1 103.57(9) . . ?
O1 C2 C14 107.42(9) . . ?
N1 C2 C1 108.62(9) . . ?
N1 C2 C14 110.82(9) . . ?
C1 C2 C14 110.38(9) . . ?
O1 C3 C4 116.25(9) . . ?
C6 C3 O1 121.69(10) . . ?
C6 C3 C4 122.06(10) . . ?
O2 C4 C3 112.58(10) . . ?
O3 C4 O2 125.70(11) . . ?
O3 C4 C3 121.72(10) . . ?
O2 C5 H5A 109.5 . . ?
O2 C5 H5B 109.5 . . ?
O2 C5 H5C 109.5 . . ?
H5A C5 H5B 109.5 . . ?
H5A C5 H5C 109.5 . . ?
H5B C5 H5C 109.5 . . ?
C3 C6 H6 121.2 . . ?
C3 C6 C7 117.55(10) . . ?
C7 C6 H6 121.2 . . ?
N1 C7 C6 121.32(10) . . ?
N1 C7 C8 118.77(10) . . ?
C6 C7 C8 119.91(10) . . ?
C9 C8 C7 121.28(10) . . ?
C13 C8 C7 119.61(10) . . ?
C13 C8 C9 119.05(10) . . ?
C8 C9 H9 120.0 . . ?
C10 C9 C8 120.01(11) . . ?
C10 C9 H9 120.0 . . ?
C9 C10 H10 119.8 . . ?
C11 C10 C9 120.45(12) . . ?
C11 C10 H10 119.8 . . ?
C10 C11 H11 120.1 . . ?
C10 C11 C12 119.78(11) . . ?
C12 C11 H11 120.1 . . ?
C11 C12 H12 119.9 . . ?
C13 C12 C11 120.10(12) . . ?
C13 C12 H12 119.9 . . ?
C8 C13 H13 119.7 . . ?
C12 C13 C8 120.58(11) . . ?
C12 C13 H13 119.7 . . ?
O4 C14 C2 111.54(9) . . ?
O5 C14 O4 126.30(11) . . ?
O5 C14 C2 122.15(11) . . ?
O4 C15 H15A 109.4 . . ?
O4 C15 H15B 109.4 . . ?
O4 C15 C16 111.24(12) . . ?
H15A C15 H15B 108.0 . . ?
C16 C15 H15A 109.4 . . ?
C16 C15 H15B 109.4 . . ?
C15 C16 H16A 109.5 . . ?
C15 C16 H16B 109.5 . . ?
C15 C16 H16C 109.5 . . ?
H16A C16 H16B 109.5 . . ?
H16A C16 H16C 109.5 . . ?
H16B C16 H16C 109.5 . . ?
C19 O6 C18 112.13(9) . . ?
C20 O7 C21 115.54(11) . . ?
C30 O9 C31 115.89(10) . . ?
C23 N2 C18 115.59(10) . . ?
F4 C17 F6 107.47(11) . . ?
F4 C17 C18 112.24(10) . . ?
F5 C17 F4 107.30(11) . . ?
F5 C17 F6 107.73(11) . . ?
F5 C17 C18 111.27(10) . . ?
F6 C17 C18 110.63(11) . . ?
O6 C18 N2 116.15(9) . . ?
O6 C18 C17 103.31(9) . . ?
O6 C18 C30 107.44(9) . . ?
N2 C18 C17 108.67(10) . . ?
N2 C18 C30 109.74(9) . . ?
C17 C18 C30 111.42(10) . . ?
O6 C19 C20 114.98(10) . . ?
C22 C19 O6 122.12(11) . . ?
C22 C19 C20 122.89(11) . . ?
O7 C20 C19 112.56(10) . . ?
O8 C20 O7 125.17(12) . . ?
O8 C20 C19 122.26(11) . . ?
O7 C21 H21A 109.5 . . ?
O7 C21 H21B 109.5 . . ?
O7 C21 H21C 109.5 . . ?
H21A C21 H21B 109.5 . . ?
H21A C21 H21C 109.5 . . ?
H21B C21 H21C 109.5 . . ?
C19 C22 H22 121.1 . . ?
C19 C22 C23 117.79(10) . . ?
C23 C22 H22 121.1 . . ?
N2 C23 C22 120.82(10) . . ?
N2 C23 C24 118.37(10) . . ?
C22 C23 C24 120.81(10) . . ?
C25 C24 C23 121.94(11) . . ?
C25 C24 C29 118.66(11) . . ?
C29 C24 C23 119.32(11) . . ?
C24 C25 H25 119.9 . . ?
C26 C25 C24 120.26(12) . . ?
C26 C25 H25 119.9 . . ?
C25 C26 H26 119.7 . . ?
C27 C26 C25 120.52(13) . . ?
C27 C26 H26 119.7 . . ?
C26 C27 H27 120.1 . . ?
C26 C27 C28 119.76(12) . . ?
C28 C27 H27 120.1 . . ?
C27 C28 H28 120.0 . . ?
C29 C28 C27 120.02(13) . . ?
C29 C28 H28 120.0 . . ?
C24 C29 H29 119.6 . . ?
C28 C29 C24 120.75(12) . . ?
C28 C29 H29 119.6 . . ?
O9 C30 C18 111.48(10) . . ?
O10 C30 O9 126.41(12) . . ?
O10 C30 C18 122.08(11) . . ?
O9 C31 H31A 109.4 . . ?
O9 C31 H31B 109.4 . . ?
O9 C31 C32 111.20(12) . . ?
H31A C31 H31B 108.0 . . ?
C32 C31 H31A 109.4 . . ?
C32 C31 H31B 109.4 . . ?
C31 C32 H32A 109.5 . . ?
C31 C32 H32B 109.5 . . ?
C31 C32 H32C 109.5 . . ?
H32A C32 H32B 109.5 . . ?
H32A C32 H32C 109.5 . . ?
H32B C32 H32C 109.5 . . ?
C35 O11 C34 112.25(9) . . ?
C36 O12 C37 115.48(10) . . ?
C46 O14 C47 116.31(10) . . ?
C39 N3 C34 115.74(10) . . ?
F7 C33 F8 107.30(10) . . ?
F7 C33 C34 110.87(10) . . ?
F8 C33 C34 111.40(10) . . ?
F9 C33 F7 107.97(10) . . ?
F9 C33 F8 107.49(10) . . ?
F9 C33 C34 111.61(11) . . ?
O11 C34 N3 115.72(10) . . ?
O11 C34 C33 103.58(9) . . ?
O11 C34 C46 107.67(9) . . ?
N3 C34 C33 107.90(9) . . ?
N3 C34 C46 112.70(9) . . ?
C33 C34 C46 108.72(10) . . ?
O11 C35 C36 115.46(10) . . ?
C38 C35 O11 121.88(10) . . ?
C38 C35 C36 122.63(11) . . ?
O12 C36 C35 112.24(10) . . ?
O13 C36 O12 125.78(11) . . ?
O13 C36 C35 121.98(11) . . ?
O12 C37 H37A 109.5 . . ?
O12 C37 H37B 109.5 . . ?
O12 C37 H37C 109.5 . . ?
H37A C37 H37B 109.5 . . ?
H37A C37 H37C 109.5 . . ?
H37B C37 H37C 109.5 . . ?
C35 C38 H38 121.4 . . ?
C35 C38 C39 117.24(11) . . ?
C39 C38 H38 121.4 . . ?
N3 C39 C38 121.10(10) . . ?
N3 C39 C40 118.15(10) . . ?
C38 C39 C40 120.70(10) . . ?
C41 C40 C39 119.26(11) . . ?
C45 C40 C39 122.01(11) . . ?
C45 C40 C41 118.71(11) . . ?
C40 C41 H41 119.7 . . ?
C42 C41 C40 120.60(12) . . ?
C42 C41 H41 119.7 . . ?
C41 C42 H42 119.9 . . ?
C43 C42 C41 120.18(12) . . ?
C43 C42 H42 119.9 . . ?
C42 C43 H43 120.1 . . ?
C44 C43 C42 119.72(12) . . ?
C44 C43 H43 120.1 . . ?
C43 C44 H44 119.8 . . ?
C43 C44 C45 120.38(12) . . ?
C45 C44 H44 119.8 . . ?
C40 C45 H45 119.8 . . ?
C44 C45 C40 120.38(12) . . ?
C44 C45 H45 119.8 . . ?
O14 C46 C34 111.80(10) . . ?
O15 C46 O14 126.28(12) . . ?
O15 C46 C34 121.91(11) . . ?
O14 C47 H47A 109.2 . . ?
O14 C47 H47B 109.2 . . ?
O14 C47 C48 111.95(11) . . ?
H47A C47 H47B 107.9 . . ?
C48 C47 H47A 109.2 . . ?
C48 C47 H47B 109.2 . . ?
C47 C48 H48A 109.5 . . ?
C47 C48 H48B 109.5 . . ?
C47 C48 H48C 109.5 . . ?
H48A C48 H48B 109.5 . . ?
H48A C48 H48C 109.5 . . ?
H48B C48 H48C 109.5 . . ?

loop_
_geom_bond_atom_site_label_1
_geom_bond_atom_site_label_2
_geom_bond_distance
_geom_bond_site_symmetry_2
_geom_bond_publ_flag
F1 C1 1.3284(14) . ?
F2 C1 1.3299(15) . ?
F3 C1 1.3371(14) . ?
O1 C2 1.4291(13) . ?
O1 C3 1.3673(13) . ?
O2 C4 1.3230(14) . ?
O2 C5 1.4529(14) . ?
O3 C4 1.2046(14) . ?
O4 C14 1.3147(14) . ?
O4 C15 1.4681(16) . ?
O5 C14 1.1979(14) . ?
N1 C2 1.4441(14) . ?
N1 C7 1.2897(15) . ?
C1 C2 1.5390(16) . ?
C2 C14 1.5529(16) . ?
C3 C4 1.4899(15) . ?
C3 C6 1.3303(16) . ?
C5 H5A 0.9800 . ?
C5 H5B 0.9800 . ?
C5 H5C 0.9800 . ?
C6 H6 0.9500 . ?
C6 C7 1.4603(15) . ?
C7 C8 1.4815(15) . ?
C8 C9 1.3920(16) . ?
C8 C13 1.3917(16) . ?
C9 H9 0.9500 . ?
C9 C10 1.3869(17) . ?
C10 H10 0.9500 . ?
C10 C11 1.3805(18) . ?
C11 H11 0.9500 . ?
C11 C12 1.3830(19) . ?
C12 H12 0.9500 . ?
C12 C13 1.3812(17) . ?
C13 H13 0.9500 . ?
C15 H15A 0.9900 . ?
C15 H15B 0.9900 . ?
C15 C16 1.488(2) . ?
C16 H16A 0.9800 . ?
C16 H16B 0.9800 . ?
C16 H16C 0.9800 . ?
F4 C17 1.3272(15) . ?
F5 C17 1.3247(16) . ?
F6 C17 1.3300(16) . ?
O6 C18 1.4291(14) . ?
O6 C19 1.3632(14) . ?
O7 C20 1.3235(15) . ?
O7 C21 1.4503(16) . ?
O8 C20 1.2012(15) . ?
O9 C30 1.3152(14) . ?
O9 C31 1.4666(16) . ?
O10 C30 1.2010(14) . ?
N2 C18 1.4405(15) . ?
N2 C23 1.2917(15) . ?
C17 C18 1.5362(16) . ?
C18 C30 1.5536(17) . ?
C19 C20 1.4923(16) . ?
C19 C22 1.3286(17) . ?
C21 H21A 0.9800 . ?
C21 H21B 0.9800 . ?
C21 H21C 0.9800 . ?
C22 H22 0.9500 . ?
C22 C23 1.4630(16) . ?
C23 C24 1.4809(16) . ?
C24 C25 1.3924(17) . ?
C24 C29 1.3963(17) . ?
C25 H25 0.9500 . ?
C25 C26 1.3887(18) . ?
C26 H26 0.9500 . ?
C26 C27 1.377(2) . ?
C27 H27 0.9500 . ?
C27 C28 1.387(2) . ?
C28 H28 0.9500 . ?
C28 C29 1.3821(18) . ?
C29 H29 0.9500 . ?
C31 H31A 0.9900 . ?
C31 H31B 0.9900 . ?
C31 C32 1.499(2) . ?
C32 H32A 0.9800 . ?
C32 H32B 0.9800 . ?
C32 H32C 0.9800 . ?
F7 C33 1.3321(15) . ?
F8 C33 1.3327(14) . ?
F9 C33 1.3263(16) . ?
O11 C34 1.4326(13) . ?
O11 C35 1.3658(14) . ?
O12 C36 1.3259(15) . ?
O12 C37 1.4510(15) . ?
O13 C36 1.2027(15) . ?
O14 C46 1.3158(14) . ?
O14 C47 1.4715(15) . ?
O15 C46 1.1961(15) . ?
N3 C34 1.4366(15) . ?
N3 C39 1.2890(15) . ?
C33 C34 1.5385(16) . ?
C34 C46 1.5580(17) . ?
C35 C36 1.4967(16) . ?
C35 C38 1.3335(17) . ?
C37 H37A 0.9800 . ?
C37 H37B 0.9800 . ?
C37 H37C 0.9800 . ?
C38 H38 0.9500 . ?
C38 C39 1.4619(16) . ?
C39 C40 1.4847(16) . ?
C40 C41 1.3947(17) . ?
C40 C45 1.3917(17) . ?
C41 H41 0.9500 . ?
C41 C42 1.3834(18) . ?
C42 H42 0.9500 . ?
C42 C43 1.3827(19) . ?
C43 H43 0.9500 . ?
C43 C44 1.3814(19) . ?
C44 H44 0.9500 . ?
C44 C45 1.3858(18) . ?
C45 H45 0.9500 . ?
C47 H47A 0.9900 . ?
C47 H47B 0.9900 . ?
C47 C48 1.4987(19) . ?
C48 H48A 0.9800 . ?
C48 H48B 0.9800 . ?
C48 H48C 0.9800 . ?
